data_4105290
loop_
_publ_author_name
'L. Marleny Rodriguez-Albelo'
'A. Rabdel Ruiz-Salvador'
'Alvaro Sampieri'
'Dewi W. Lewis'
'Ariel G\'omez'
'Brigitte Nohra'
'Pierre Mialane'
'J\'er\^ome Marrot'
'Francis S\'echeresse'
'Caroline Mellot-Draznieks'
'Rosa Ngo Biboum'
'Bineta Keita'
'Louis Nadjo'
'Anne Dolbecq'

_publ_section_title
;
 Zeolitic Polyoxometalate-Based Metal-Organic Frameworks (Z-POMOFs):
 Computational Evaluation of Hypothetical Polymorphs and the Successful
 Targeted Synthesis of the Redox-Active Z-POMOF1
;
_journal_name_full 'Journal of the American Chemical Society'
_journal_page_first 16078
_journal_page_last 16087
_journal_paper_doi 10.1021/ja905009e
_journal_volume 131
_journal_year 2009
_chemical_formula_sum 'C32 H61 Mo6 N1.5 O25 P0.5 Zn2'
_chemical_formula_weight 1588.69
_chemical_name_systematic
;
 ?
;
_space_group_IT_number 15
_symmetry_cell_setting monoclinic
_symmetry_space_group_name_Hall '-C 2yc'
_symmetry_space_group_name_H-M 'C 1 2/c 1'
_atom_sites_solution_hydrogens geom
_atom_sites_solution_primary direct
_atom_sites_solution_secondary difmap
_audit_creation_method SHELXL-97
_cell_angle_alpha 90.00
_cell_angle_beta 106.834(2)
_cell_angle_gamma 90.00
_cell_formula_units_Z 8
_cell_length_a 15.0956(11)
_cell_length_b 27.0921(19)
_cell_length_c 25.7271(18)
_cell_measurement_temperature 293(2)
_cell_volume 10070.8(12)
_computing_structure_refinement 'SHELXL-97 (Sheldrick, 1997)'
_diffrn_ambient_temperature 293(2)
_diffrn_measured_fraction_theta_full 0.969
_diffrn_measured_fraction_theta_max 0.969
_diffrn_radiation_monochromator graphite
_diffrn_radiation_source 'fine-focus sealed tube'
_diffrn_radiation_type MoK\a
_diffrn_radiation_wavelength 0.71073
_diffrn_reflns_av_R_equivalents 0.0580
_diffrn_reflns_av_sigmaI/netI 0.0765
_diffrn_reflns_limit_h_max 21
_diffrn_reflns_limit_h_min -15
_diffrn_reflns_limit_k_max 37
_diffrn_reflns_limit_k_min -36
_diffrn_reflns_limit_l_max 33
_diffrn_reflns_limit_l_min -36
_diffrn_reflns_number 38595
_diffrn_reflns_theta_full 30.34
_diffrn_reflns_theta_max 30.34
_diffrn_reflns_theta_min 1.50
_exptl_absorpt_coefficient_mu 2.476
_exptl_absorpt_correction_T_max 0.8656
_exptl_absorpt_correction_T_min 0.4375
_exptl_crystal_density_diffrn 2.096
_exptl_crystal_F_000 6264
_exptl_crystal_size_max 0.40
_exptl_crystal_size_mid 0.30
_exptl_crystal_size_min 0.06
_refine_diff_density_max 1.298
_refine_diff_density_min -0.743
_refine_diff_density_rms 0.167
_refine_ls_extinction_coef 0.000043(7)
_refine_ls_extinction_expression Fc^*^=kFc[1+0.001xFc^2^\l^3^/sin(2\q)]^-1/4^
_refine_ls_extinction_method SHELXL
_refine_ls_goodness_of_fit_ref 1.090
_refine_ls_hydrogen_treatment mixed
_refine_ls_matrix_type full
_refine_ls_number_parameters 490
_refine_ls_number_reflns 14675
_refine_ls_number_restraints 3
_refine_ls_restrained_S_all 1.093
_refine_ls_R_factor_all 0.1024
_refine_ls_R_factor_gt 0.0618
_refine_ls_shift/su_max 0.025
_refine_ls_shift/su_mean 0.001
_refine_ls_structure_factor_coef Fsqd
_refine_ls_weighting_details 'calc w=1/[\s^2^(Fo^2^)+(0.0553P)^2^+38.4375P] where P=(Fo^2^+2Fc^2^)/3'
_refine_ls_weighting_scheme calc
_refine_ls_wR_factor_gt 0.1303
_refine_ls_wR_factor_ref 0.1457
_reflns_number_gt 9920
_reflns_number_total 14675
_reflns_threshold_expression >2sigma(I)
_cod_data_source_file ja905009e_si_002.cif
_cod_data_source_block marlen3
_cod_original_formula_sum 'C32 H61 Mo6 N1.50 O25 P0.50 Zn2'
_cod_database_code 4105290

loop_
_symmetry_equiv_pos_as_xyz
'x, y, z'
'-x, y, -z+1/2'
'x+1/2, y+1/2, z'
'-x+1/2, y+1/2, -z+1/2'
'-x, -y, -z'
'x, -y, z-1/2'
'-x+1/2, -y+1/2, -z'
'x+1/2, -y+1/2, z-1/2'

loop_
_atom_site_label
_atom_site_type_symbol
_atom_site_fract_x
_atom_site_fract_y
_atom_site_fract_z
_atom_site_U_iso_or_equiv
_atom_site_adp_type
_atom_site_occupancy
_atom_site_symmetry_multiplicity
_atom_site_calc_flag
_atom_site_refinement_flags
Mo1 Mo 0.38352(2) 0.159152(13) 0.608790(13) 0.02834(8) Uani 1 1 d .
Mo2 Mo 0.28236(2) 0.092476(14) 0.778606(14) 0.03145(9) Uani 1 1 d .
Mo3 Mo 0.50604(3) 0.090332(14) 0.612381(13) 0.03079(9) Uani 1 1 d .
Mo4 Mo 0.40656(2) 0.253144(13) 0.701277(14) 0.02771(8) Uani 1 1 d .
Mo5 Mo 0.55960(3) -0.001037(13) 0.708195(14) 0.03202(9) Uani 1 1 d .
Mo6 Mo 0.25264(2) 0.161133(14) 0.704614(14) 0.02935(9) Uani 1 1 d .
Zn1 Zn 0.32516(3) 0.040734(18) 0.661224(19) 0.03095(12) Uani 1 1 d .
Zn2 Zn 0.60496(3) 0.210901(19) 0.670274(18) 0.03061(11) Uani 1 1 d .
P1 P 0.5000 0.12583(5) 0.7500 0.0189(3) Uani 1 2 d S
O1 O 0.54477(18) 0.24650(10) 0.71731(10) 0.0284(7) Uani 1 1 d .
O2 O 0.51805(19) 0.16165(10) 0.62556(11) 0.0312(7) Uani 1 1 d .
O3 O 0.30602(19) 0.16410(11) 0.78347(11) 0.0317(7) Uani 1 1 d .
O4 O 0.38219(19) 0.08774(10) 0.62138(11) 0.0309(7) Uani 1 1 d .
O5 O 0.27172(19) 0.08964(10) 0.70147(11) 0.0316(7) Uani 1 1 d .
O6 O 0.42445(16) 0.15820(9) 0.71075(10) 0.0225(6) Uani 1 1 d .
O7 O 0.2170(2) 0.01058(12) 0.61109(12) 0.0439(9) Uani 1 1 d .
O8 O 0.25932(19) 0.15983(11) 0.62635(11) 0.0331(7) Uani 1 1 d .
O9 O 0.54767(17) 0.09361(9) 0.71604(10) 0.0240(6) Uani 1 1 d .
O10 O 0.4279(2) 0.00578(10) 0.71254(11) 0.0336(8) Uani 1 1 d .
O11 O 0.3436(2) 0.16700(12) 0.54182(11) 0.0453(9) Uani 1 1 d .
O12 O 0.6544(2) 0.24088(13) 0.61572(12) 0.0475(9) Uani 1 1 d .
O13 O 0.3927(2) 0.31458(11) 0.69320(13) 0.0446(9) Uani 1 1 d .
O14 O 0.5165(2) 0.02038(11) 0.63862(11) 0.0344(8) Uani 1 1 d .
O15 O 0.1390(2) 0.16977(13) 0.69252(14) 0.0488(10) Uani 1 1 d .
O16 O 0.3956(2) 0.22989(10) 0.63337(11) 0.0331(7) Uani 1 1 d .
O17 O 0.5698(3) -0.06276(11) 0.70288(14) 0.0511(10) Uani 1 1 d .
O18 O 0.6777(2) 0.02186(11) 0.72197(12) 0.0373(8) Uani 1 1 d .
O19 O 0.29507(19) 0.23161(11) 0.70623(11) 0.0319(7) Uani 1 1 d .
O20 O 0.6480(2) 0.09109(11) 0.64017(11) 0.0356(8) Uani 1 1 d .
O21 O 0.1748(2) 0.08572(14) 0.78266(15) 0.0540(10) Uani 1 1 d .
O22 O 0.4919(3) 0.08301(13) 0.54647(12) 0.0485(9) Uani 1 1 d .
O23 O 0.7012(3) 0.16615(15) 0.59696(16) 0.0684(11) Uani 1 1 d .
O24 O 0.1741(2) 0.08542(13) 0.57515(15) 0.0587(11) Uani 1 1 d .
C1 C 0.6899(3) 0.2106(2) 0.58881(19) 0.0441(13) Uani 1 1 d .
C2 C 0.7212(3) 0.23176(19) 0.54331(17) 0.0404(12) Uani 1 1 d .
C3 C 0.7638(3) 0.2010(2) 0.51505(18) 0.0450(13) Uani 1 1 d .
H3 H 0.7728 0.1679 0.5246 0.054 Uiso 1 1 calc R
C4 C 0.7066(3) 0.2805(2) 0.52792(18) 0.0454(13) Uani 1 1 d .
H4 H 0.6768 0.3013 0.5462 0.054 Uiso 1 1 calc R
C5 C 0.1631(3) 0.04052(18) 0.57719(18) 0.0397(12) Uani 1 1 d .
C6 C 0.0801(3) 0.01831(18) 0.53682(17) 0.0389(12) Uani 1 1 d .
C7 C 0.0230(3) 0.04911(18) 0.49777(19) 0.0461(14) Uani 1 1 d .
H7 H 0.0385 0.0822 0.4962 0.055 Uiso 1 1 calc R
C8 C 0.0565(3) -0.03075(18) 0.53866(18) 0.0438(13) Uani 1 1 d .
H8 H 0.0942 -0.0516 0.5645 0.053 Uiso 1 1 calc R
N1 N 0.5478(4) -0.1851(2) 0.5929(2) 0.0745(15) Uiso 1 1 d .
C1A C 0.0333(5) 0.2839(3) 0.6398(3) 0.0768(19) Uiso 1 1 d .
C2A C -0.0459(6) 0.2474(3) 0.6220(3) 0.092(2) Uiso 1 1 d .
C3A C -0.0732(6) 0.2268(3) 0.6728(3) 0.092(2) Uiso 1 1 d .
C4A C 0.8784(6) 0.2666(3) 0.6982(4) 0.104(3) Uiso 1 1 d .
C1B C 0.4589(6) -0.1494(3) 0.5655(4) 0.106(3) Uiso 1 1 d .
C2B C 0.4344(8) -0.1162(4) 0.6013(5) 0.142(4) Uiso 1 1 d .
C31B C 0.6627(8) 0.0833(4) 0.4263(5) 0.085(3) Uiso 0.67 1 d P
C32B C 0.6030(17) 0.0953(9) 0.4600(10) 0.092(7) Uiso 0.33 1 d P
C4B C 0.3363(10) -0.0555(5) 0.5328(6) 0.184(5) Uiso 1 1 d .
C1C C 0.4541(6) 0.2164(3) 0.4552(4) 0.101(3) Uiso 1 1 d .
C21C C 0.1246(7) 0.2520(4) 0.5602(4) 0.070(3) Uiso 0.67 1 d P
C22C C 0.0573(16) 0.2377(8) 0.5216(9) 0.082(6) Uiso 0.33 1 d P
C3C C 0.1245(7) 0.2140(4) 0.5033(4) 0.130(3) Uiso 1 1 d D
C4C C 0.0491(10) 0.1881(5) 0.4704(6) 0.201(6) Uiso 1 1 d D
C1D C 0.6349(5) -0.1553(3) 0.6192(3) 0.0746(18) Uiso 1 1 d .
C2D C 0.3450(7) 0.1192(3) 0.4217(4) 0.114(3) Uiso 1 1 d .
C3D C 0.2425(8) 0.4077(4) 0.6021(5) 0.139(4) Uiso 1 1 d .
C4D C 0.2360(11) 0.0581(6) 0.4390(6) 0.201(6) Uiso 1 1 d .
N2 N 0.0000 -0.0294(2) 0.7500 0.0566(17) Uiso 1 2 d S
C11E C 0.0605(7) -0.0086(4) 0.8076(4) 0.071(3) Uiso 0.67 1 d P
C12E C -0.0032(12) 0.0167(6) 0.7855(7) 0.057(4) Uiso 0.33 1 d P
C21E C 0.005(2) 0.0359(11) 0.8278(13) 0.190(5) Uiso 0.50 1 d P
C22E C 0.0361(15) 0.0216(8) 0.8371(9) 0.117(3) Uiso 0.50 1 d P
C3E C 0.0839(7) 0.0513(3) 0.8818(4) 0.117(3) Uiso 1 1 d D
C4E C 0.0637(10) 0.0983(5) 0.8973(6) 0.190(5) Uiso 1 1 d D
C11F C 0.4098(11) 0.4551(6) 0.7527(6) 0.061(4) Uiso 0.40 1 d P
C12F C 0.4370(8) 0.4280(4) 0.7623(4) 0.068(3) Uiso 0.60 1 d P
C22F C 0.4230(12) 0.4115(6) 0.7997(7) 0.095(5) Uiso 0.50 1 d P
C23F C 0.369(2) 0.4353(12) 0.7783(13) 0.205(6) Uiso 0.50 1 d P
C3F C 0.2994(10) 0.3984(5) 0.7879(6) 0.185(6) Uiso 1 1 d D
C4F C 0.3394(11) 0.3667(5) 0.8312(6) 0.205(6) Uiso 1 1 d D

loop_
_atom_site_aniso_label
_atom_site_aniso_U_11
_atom_site_aniso_U_22
_atom_site_aniso_U_33
_atom_site_aniso_U_23
_atom_site_aniso_U_13
_atom_site_aniso_U_12
Mo1 0.03051(16) 0.03425(18) 0.01723(14) 0.00157(13) 0.00214(12) 0.00452(15)
Mo2 0.02396(15) 0.0411(2) 0.02991(16) 0.00019(15) 0.00871(13) -0.00745(15)
Mo3 0.03435(17) 0.03810(19) 0.01905(14) -0.00236(14) 0.00637(13) 0.00666(16)
Mo4 0.03008(16) 0.02647(16) 0.02559(16) 0.00183(13) 0.00649(13) 0.00489(14)
Mo5 0.03395(18) 0.02867(17) 0.02757(17) -0.00427(14) -0.00039(14) 0.00711(15)
Mo6 0.02053(15) 0.03635(18) 0.02939(16) -0.00127(15) 0.00443(13) 0.00333(14)
Zn1 0.0256(2) 0.0337(2) 0.0257(2) -0.00274(19) -0.00504(18) -0.0021(2)
Zn2 0.0323(2) 0.0391(3) 0.0246(2) 0.00419(19) 0.01507(17) -0.0001(2)
P1 0.0177(5) 0.0249(6) 0.0131(5) 0.000 0.0027(4) 0.000
O1 0.0287(13) 0.0349(15) 0.0240(12) 0.0009(11) 0.0114(10) -0.0026(12)
O2 0.0337(14) 0.0365(15) 0.0250(13) 0.0029(12) 0.0111(11) 0.0030(13)
O3 0.0274(13) 0.0400(15) 0.0289(13) -0.0051(12) 0.0101(11) -0.0007(12)
O4 0.0305(14) 0.0339(14) 0.0238(13) -0.0030(12) 0.0004(11) 0.0038(12)
O5 0.0284(14) 0.0369(15) 0.0261(13) -0.0002(12) 0.0023(11) -0.0051(12)
O6 0.0166(11) 0.0283(13) 0.0207(11) 0.0018(10) 0.0025(9) 0.0029(10)
O7 0.0324(16) 0.0484(18) 0.0370(16) -0.0063(15) -0.0118(13) -0.0046(14)
O8 0.0247(13) 0.0459(16) 0.0214(13) 0.0017(12) -0.0049(11) 0.0055(13)
O9 0.0237(12) 0.0289(13) 0.0193(11) -0.0029(10) 0.0062(9) 0.0035(11)
O10 0.0316(15) 0.0331(15) 0.0263(13) -0.0015(12) -0.0071(12) -0.0012(12)
O11 0.057(2) 0.0526(19) 0.0197(13) 0.0035(14) 0.0015(14) 0.0094(17)
O12 0.0464(17) 0.066(2) 0.0378(16) 0.0106(15) 0.0244(13) -0.0064(16)
O13 0.0542(19) 0.0282(15) 0.0507(18) 0.0053(14) 0.0141(15) 0.0086(14)
O14 0.0408(16) 0.0371(15) 0.0213(13) -0.0044(12) 0.0027(12) 0.0087(13)
O15 0.0217(14) 0.061(2) 0.061(2) 0.0043(17) 0.0066(14) 0.0095(15)
O16 0.0413(16) 0.0330(15) 0.0223(13) 0.0066(11) 0.0049(12) 0.0057(13)
O17 0.061(2) 0.0283(16) 0.055(2) -0.0057(15) 0.0018(17) 0.0090(15)
O18 0.0325(15) 0.0395(16) 0.0365(15) -0.0053(13) 0.0043(12) 0.0101(13)
O19 0.0241(13) 0.0366(15) 0.0332(14) -0.0019(12) 0.0053(11) 0.0089(12)
O20 0.0328(14) 0.0475(17) 0.0283(14) -0.0025(13) 0.0116(11) 0.0099(14)
O21 0.0283(15) 0.076(2) 0.062(2) 0.0033(19) 0.0208(14) -0.0111(16)
O22 0.065(2) 0.061(2) 0.0209(13) -0.0040(14) 0.0154(14) 0.0085(18)
O23 0.086(2) 0.070(2) 0.071(2) 0.0223(19) 0.0577(18) 0.012(2)
O24 0.045(2) 0.052(2) 0.054(2) -0.0046(17) -0.0237(17) -0.0131(17)
C1 0.038(2) 0.061(3) 0.039(2) 0.009(2) 0.0207(18) -0.005(2)
C2 0.034(2) 0.061(3) 0.029(2) 0.013(2) 0.0145(17) 0.000(2)
C3 0.044(2) 0.058(3) 0.039(2) 0.011(2) 0.0221(19) -0.003(2)
C4 0.044(2) 0.063(3) 0.035(2) 0.007(2) 0.0215(19) 0.001(2)
C5 0.027(2) 0.051(3) 0.035(2) -0.010(2) -0.0010(18) -0.005(2)
C6 0.027(2) 0.050(3) 0.031(2) -0.012(2) -0.0063(17) -0.003(2)
C7 0.039(2) 0.044(3) 0.040(2) 0.002(2) -0.013(2) -0.008(2)
C8 0.039(2) 0.045(3) 0.031(2) -0.004(2) -0.0159(19) -0.005(2)

loop_
_atom_type_symbol
_atom_type_description
_atom_type_scat_dispersion_real
_atom_type_scat_dispersion_imag
_atom_type_scat_source
O O 0.0106 0.0060 'International Tables Vol C Tables 4.2.6.8 and 6.1.1.4'
P P 0.1023 0.0942 'International Tables Vol C Tables 4.2.6.8 and 6.1.1.4'
Zn Zn 0.2839 1.4301 'International Tables Vol C Tables 4.2.6.8 and 6.1.1.4'
Mo Mo -1.6832 0.6857 'International Tables Vol C Tables 4.2.6.8 and 6.1.1.4'
C C 0.0033 0.0016 'International Tables Vol C Tables 4.2.6.8 and 6.1.1.4'
N N 0.0061 0.0033 'International Tables Vol C Tables 4.2.6.8 and 6.1.1.4'
H H 0.0000 0.0000 'International Tables Vol C Tables 4.2.6.8 and 6.1.1.4'

loop_
_geom_angle_atom_site_label_1
_geom_angle_atom_site_label_2
_geom_angle_atom_site_label_3
_geom_angle
_geom_angle_site_symmetry_1
_geom_angle_site_symmetry_3
O11 Mo1 O2 105.42(15) . .
O11 Mo1 O4 106.18(14) . .
O2 Mo1 O4 93.29(12) . .
O11 Mo1 O16 100.16(14) . .
O2 Mo1 O16 84.44(12) . .
O4 Mo1 O16 153.18(11) . .
O11 Mo1 O8 98.43(15) . .
O2 Mo1 O8 155.48(11) . .
O4 Mo1 O8 85.35(12) . .
O16 Mo1 O8 85.87(12) . .
O11 Mo1 O6 170.41(13) . .
O2 Mo1 O6 81.03(10) . .
O4 Mo1 O6 80.15(10) . .
O16 Mo1 O6 73.09(10) . .
O8 Mo1 O6 74.61(9) . .
O11 Mo1 Mo3 99.69(12) . .
O2 Mo1 Mo3 48.33(8) . .
O4 Mo1 Mo3 47.99(9) . .
O16 Mo1 Mo3 132.16(9) . .
O8 Mo1 Mo3 133.02(8) . .
O6 Mo1 Mo3 89.90(6) . .
O21 Mo2 O5 105.39(15) . .
O21 Mo2 O3 105.43(16) . .
O5 Mo2 O3 93.64(12) . .
O21 Mo2 O18 101.29(16) . 2_656
O5 Mo2 O18 83.75(12) . 2_656
O3 Mo2 O18 152.86(12) . 2_656
O21 Mo2 O20 98.96(15) . 2_656
O5 Mo2 O20 154.89(12) . 2_656
O3 Mo2 O20 85.60(11) . 2_656
O18 Mo2 O20 85.61(12) 2_656 2_656
O21 Mo2 Mo6 99.17(13) . .
O5 Mo2 Mo6 48.48(8) . .
O3 Mo2 Mo6 48.17(8) . .
O18 Mo2 Mo6 131.57(9) 2_656 .
O20 Mo2 Mo6 133.38(9) 2_656 .
O22 Mo3 O4 105.85(15) . .
O22 Mo3 O2 105.83(15) . .
O4 Mo3 O2 93.36(12) . .
O22 Mo3 O14 101.87(15) . .
O4 Mo3 O14 84.87(12) . .
O2 Mo3 O14 151.62(11) . .
O22 Mo3 O20 99.76(15) . .
O4 Mo3 O20 153.97(11) . .
O2 Mo3 O20 83.98(12) . .
O14 Mo3 O20 85.39(12) . .
O22 Mo3 Mo1 99.75(12) . .
O4 Mo3 Mo1 48.38(8) . .
O2 Mo3 Mo1 48.01(8) . .
O14 Mo3 Mo1 132.38(9) . .
O20 Mo3 Mo1 131.52(9) . .
O13 Mo4 O16 104.51(14) . .
O13 Mo4 O19 103.97(15) . .
O16 Mo4 O19 97.35(13) . .
O13 Mo4 O1 101.41(14) . .
O16 Mo4 O1 88.06(12) . .
O19 Mo4 O1 151.75(12) . .
O13 Mo4 O1 102.20(14) . 2_656
O16 Mo4 O1 150.55(12) . 2_656
O19 Mo4 O1 87.98(12) . 2_656
O1 Mo4 O1 74.64(13) . 2_656
O13 Mo4 Mo4 98.46(11) . 2_656
O16 Mo4 Mo4 124.68(9) . 2_656
O19 Mo4 Mo4 124.81(9) . 2_656
O1 Mo4 Mo4 37.82(8) . 2_656
O1 Mo4 Mo4 37.76(8) 2_656 2_656
O17 Mo5 O14 104.60(15) . .
O17 Mo5 O18 104.20(16) . .
O14 Mo5 O18 97.71(14) . .
O17 Mo5 O10 100.96(15) . 2_656
O14 Mo5 O10 151.30(13) . 2_656
O18 Mo5 O10 88.41(13) . 2_656
O17 Mo5 O10 102.03(16) . .
O14 Mo5 O10 87.03(13) . .
O18 Mo5 O10 151.16(12) . .
O10 Mo5 O10 74.96(12) 2_656 .
O17 Mo5 Mo5 97.92(14) . 2_656
O14 Mo5 Mo5 123.79(10) . 2_656
O18 Mo5 Mo5 125.58(10) . 2_656
O10 Mo5 Mo5 38.32(9) 2_656 2_656
O10 Mo5 Mo5 37.64(8) . 2_656
O15 Mo6 O3 106.27(15) . .
O15 Mo6 O5 106.61(15) . .
O3 Mo6 O5 93.56(11) . .
O15 Mo6 O19 100.07(14) . .
O3 Mo6 O19 84.63(12) . .
O5 Mo6 O19 152.64(12) . .
O15 Mo6 O8 99.20(15) . .
O3 Mo6 O8 154.02(12) . .
O5 Mo6 O8 83.84(12) . .
O19 Mo6 O8 86.02(12) . .
O15 Mo6 Mo2 100.75(13) . .
O3 Mo6 Mo2 48.66(9) . .
O5 Mo6 Mo2 47.90(8) . .
O19 Mo6 Mo2 132.56(8) . .
O8 Mo6 Mo2 131.28(8) . .
O7 Zn1 O10 126.26(13) . .
O7 Zn1 O4 109.54(13) . .
O10 Zn1 O4 106.31(12) . .
O7 Zn1 O5 103.63(13) . .
O10 Zn1 O5 109.35(12) . .
O4 Zn1 O5 98.26(12) . .
O12 Zn2 O1 125.56(14) . .
O12 Zn2 O3 111.46(13) . 2_656
O1 Zn2 O3 107.42(12) . 2_656
O12 Zn2 O2 100.92(13) . .
O1 Zn2 O2 109.91(12) . .
O3 Zn2 O2 97.91(12) 2_656 .
O9 P1 O9 111.5(2) 2_656 .
O9 P1 O6 108.89(13) 2_656 2_656
O9 P1 O6 108.07(13) . 2_656
O9 P1 O6 108.07(13) 2_656 .
O9 P1 O6 108.89(13) . .
O6 P1 O6 111.4(2) 2_656 .
Zn2 O1 Mo4 123.66(13) . .
Zn2 O1 Mo4 126.11(13) . 2_656
Mo4 O1 Mo4 104.42(13) . 2_656
Mo1 O2 Mo3 83.65(11) . .
Mo1 O2 Zn2 128.43(15) . .
Mo3 O2 Zn2 140.71(14) . .
Mo6 O3 Mo2 83.16(11) . .
Mo6 O3 Zn2 130.94(16) . 2_656
Mo2 O3 Zn2 138.54(14) . 2_656
Mo3 O4 Mo1 83.63(12) . .
Mo3 O4 Zn1 131.27(14) . .
Mo1 O4 Zn1 138.22(16) . .
Mo2 O5 Mo6 83.61(11) . .
Mo2 O5 Zn1 129.10(14) . .
Mo6 O5 Zn1 139.86(16) . .
P1 O6 Mo1 126.52(14) . .
C5 O7 Zn1 115.3(3) . .
Mo6 O8 Mo1 121.71(12) . .
Zn1 O10 Mo5 123.54(16) . 2_656
Zn1 O10 Mo5 126.97(16) . .
Mo5 O10 Mo5 104.04(11) 2_656 .
C1 O12 Zn2 115.3(3) . .
Mo5 O14 Mo3 127.31(15) . .
Mo4 O16 Mo1 127.38(15) . .
Mo5 O18 Mo2 126.98(15) . 2_656
Mo4 O19 Mo6 126.76(15) . .
Mo2 O20 Mo3 122.07(15) 2_656 .
O23 C1 O12 126.4(5) . .
O23 C1 C2 116.8(5) . .
O12 C1 C2 116.8(4) . .
C4 C2 C3 119.2(4) . .
C4 C2 C1 122.1(5) . .
C3 C2 C1 118.7(5) . .
C2 C3 C4 120.3(5) . 7_656
C2 C4 C3 120.5(5) . 7_656
O24 C5 O7 125.6(4) . .
O24 C5 C6 117.5(4) . .
O7 C5 C6 116.8(4) . .
C8 C6 C7 119.3(4) . .
C8 C6 C5 122.2(4) . .
C7 C6 C5 118.4(4) . .
C8 C7 C6 120.4(4) 5_556 .
C6 C8 C7 120.3(4) . 5_556
C1C N1 C1D 118.4(6) 5_656 .
C1C N1 C1A 111.5(6) 5_656 3_545
C1D N1 C1A 103.9(5) . 3_545
C1C N1 C1B 99.3(5) 5_656 .
C1D N1 C1B 111.9(5) . .
C1A N1 C1B 112.1(6) 3_545 .
C2A C1A N1 113.4(6) . 3_455
C1A C2A C3A 110.5(6) . .
C4A C3A C2A 111.8(7) 1_455 .
C2B C1B N1 115.6(8) . .
C2B C1B C32B 60.0(10) . 5_656
N1 C1B C32B 158.7(10) . 5_656
C1B C2B C32B 70.7(11) . 5_656
C1B C2B C31B 115.0(9) . 5_656
C32B C2B C31B 52.3(11) 5_656 5_656
C4B C31B C32B 60.5(12) 5_656 .
C4B C31B C2B 117.1(12) 5_656 5_656
C32B C31B C2B 61.4(11) . 5_656
C4B C32B C31B 53.7(12) 5_656 .
C4B C32B C2B 115.5(19) 5_656 5_656
C31B C32B C2B 66.3(12) . 5_656
C4B C32B C1B 162(2) 5_656 5_656
C31B C32B C1B 108.5(16) . 5_656
C2B C32B C1B 49.3(8) 5_656 5_656
C31B C4B C32B 65.7(14) 5_656 5_656
C22C C1C C21C 52.8(10) 7_556 7_556
C22C C1C N1 151.1(12) 7_556 5_656
C21C C1C N1 107.2(7) 7_556 5_656
C22C C21C C1C 63.1(12) . 7_556
C22C C21C C3C 50.7(12) . .
C1C C21C C3C 108.3(7) 7_556 .
C21C C22C C3C 84.8(15) . .
C21C C22C C1C 64.2(12) . 7_556
C3C C22C C1C 137.7(19) . 7_556
C21C C22C C4C 130.9(18) . .
C3C C22C C4C 48.2(9) . .
C1C C22C C4C 160.8(16) 7_556 .
C22C C3C C4C 83.8(13) . .
C22C C3C C21C 44.5(10) . .
C4C C3C C21C 126.4(11) . .
C3C C4C C22C 48.0(10) . .
N1 C1D C2D 110.4(6) . 5_656
C3D C2D C1D 111.2(8) 7_556 5_656
C2D C3D C4D 111.2(10) 7_556 7_556
C11F N2 C11F 146.2(13) 3_445 4_546
C11F N2 C12E 90.8(9) 3_445 .
C11F N2 C12E 116.9(9) 4_546 .
C11F N2 C12E 116.9(9) 3_445 2_556
C11F N2 C12E 90.8(9) 4_546 2_556
C12E N2 C12E 73.3(13) . 2_556
C11F N2 C12F 31.8(7) 3_445 3_445
C11F N2 C12F 115.3(9) 4_546 3_445
C12E N2 C12F 110.1(8) . 3_445
C12E N2 C12F 145.5(7) 2_556 3_445
C11F N2 C12F 115.3(9) 3_445 4_546
C11F N2 C12F 31.8(7) 4_546 4_546
C12E N2 C12F 145.5(7) . 4_546
C12E N2 C12F 110.1(8) 2_556 4_546
C12F N2 C12F 86.6(9) 3_445 4_546
C11F N2 C11E 110.5(7) 3_445 .
C11F N2 C11E 81.7(7) 4_546 .
C12E N2 C11E 44.0(7) . .
C12E N2 C11E 98.9(8) 2_556 .
C12F N2 C11E 106.6(6) 3_445 .
C12F N2 C11E 103.1(5) 4_546 .
C11F N2 C11E 81.7(7) 3_445 2_556
C11F N2 C11E 110.5(7) 4_546 2_556
C12E N2 C11E 98.9(8) . 2_556
C12E N2 C11E 44.0(7) 2_556 2_556
C12F N2 C11E 103.1(5) 3_445 2_556
C12F N2 C11E 106.6(6) 4_546 2_556
C11E N2 C11E 138.8(8) . 2_556
C12E C11E C22E 64.5(13) . .
C12E C11E N2 66.0(10) . .
C22E C11E N2 127.4(12) . .
C12E C11E C21E 46.1(13) . .
C22E C11E C21E 18.3(15) . .
N2 C11E C21E 110.3(12) . .
C12E C11E C11F 104.2(12) . 4_546
C22E C11E C11F 166.7(13) . 4_546
N2 C11E C11F 45.8(5) . 4_546
C21E C11E C11F 149.5(13) . 4_546
C21E C12E C11E 87.5(19) . .
C21E C12E C22E 27.5(18) . .
C11E C12E C22E 60.0(13) . .
C21E C12E N2 152(2) . .
C11E C12E N2 70.0(10) . .
C22E C12E N2 127.0(16) . .
C21E C12E C12E 152.3(19) . 2_556
C11E C12E C12E 101.9(15) . 2_556
C22E C12E C12E 150(2) . 2_556
N2 C12E C12E 53.4(7) . 2_556
C22E C21E C12E 87(5) . .
C22E C21E C3E 62(4) . .
C12E C21E C3E 140(3) . .
C22E C21E C11E 41(4) . .
C12E C21E C11E 46.4(14) . .
C3E C21E C11E 98.6(17) . .
C21E C22E C11E 121(5) . .
C21E C22E C12E 65(4) . .
C11E C22E C12E 55.6(13) . .
C21E C22E C3E 97(4) . .
C11E C22E C3E 134.2(19) . .
C12E C22E C3E 150(2) . .
C4E C3E C22E 130.4(12) . .
C4E C3E C21E 108.6(14) . .
C22E C3E C21E 21.8(14) . .
C12F C11F C23F 74(2) . .
C12F C11F N2 83.2(15) . 3
C23F C11F N2 146(2) . 3
C12F C11F C22F 38.8(13) . .
C23F C11F C22F 39.3(18) . .
N2 C11F C22F 109.1(11) 3 .
C12F C11F C11E 117.3(18) . 4_556
C23F C11F C11E 162(2) . 4_556
N2 C11F C11E 52.6(6) 3 4_556
C22F C11F C11E 155.6(13) . 4_556
C11F C12F C22F 113(2) . .
C11F C12F C23F 65(2) . .
C22F C12F C23F 53.1(17) . .
C11F C12F N2 65.0(14) . 3
C22F C12F N2 136.6(12) . 3
C23F C12F N2 124.1(18) . 3
C23F C22F C12F 68(2) . .
C23F C22F C11F 44(2) . .
C12F C22F C11F 27.7(9) . .
C23F C22F C3F 56(2) . .
C12F C22F C3F 111.5(13) . .
C11F C22F C3F 96.7(11) . .
C22F C23F C11F 97(3) . .
C22F C23F C12F 59(2) . .
C11F C23F C12F 41.2(15) . .
C22F C23F C3F 89(3) . .
C11F C23F C3F 155(3) . .
C12F C23F C3F 129(3) . .
C4F C3F C23F 111.9(17) . .
C4F C3F C22F 78.6(11) . .
C23F C3F C22F 35.2(13) . .

loop_
_geom_bond_atom_site_label_1
_geom_bond_atom_site_label_2
_geom_bond_distance
_geom_bond_site_symmetry_2
Mo1 O11 1.666(3) .
Mo1 O2 1.951(3) .
Mo1 O4 1.963(3) .
Mo1 O16 2.010(3) .
Mo1 O8 2.052(3) .
Mo1 O6 2.515(2) .
Mo1 Mo3 2.6090(5) .
Mo2 O21 1.667(3) .
Mo2 O5 1.946(3) .
Mo2 O3 1.970(3) .
Mo2 O18 2.007(3) 2_656
Mo2 O20 2.050(3) 2_656
Mo2 Mo6 2.6058(5) .
Mo3 O22 1.659(3) .
Mo3 O4 1.951(3) .
Mo3 O2 1.961(3) .
Mo3 O14 2.003(3) .
Mo3 O20 2.053(3) .
Mo4 O13 1.683(3) .
Mo4 O16 1.819(3) .
Mo4 O19 1.820(3) .
Mo4 O1 2.014(3) .
Mo4 O1 2.017(3) 2_656
Mo4 Mo4 3.1855(7) 2_656
Mo5 O17 1.689(3) .
Mo5 O14 1.814(3) .
Mo5 O18 1.823(3) .
Mo5 O10 2.001(3) 2_656
Mo5 O10 2.032(3) .
Mo5 Mo5 3.1791(9) 2_656
Mo6 O15 1.668(3) .
Mo6 O3 1.956(3) .
Mo6 O5 1.963(3) .
Mo6 O19 2.010(3) .
Mo6 O8 2.045(3) .
Zn1 O7 1.944(3) .
Zn1 O10 1.964(3) .
Zn1 O4 1.981(3) .
Zn1 O5 1.991(3) .
Zn2 O12 1.948(3) .
Zn2 O1 1.964(3) .
Zn2 O3 1.976(3) 2_656
Zn2 O2 1.988(3) .
P1 O9 1.552(3) 2_656
P1 O9 1.552(3) .
P1 O6 1.556(2) 2_656
P1 O6 1.556(2) .
O1 Mo4 2.017(3) 2_656
O3 Zn2 1.976(3) 2_656
O7 C5 1.292(5) .
O10 Mo5 2.001(3) 2_656
O12 C1 1.287(6) .
O18 Mo2 2.007(3) 2_656
O20 Mo2 2.050(3) 2_656
O23 C1 1.225(6) .
O24 C5 1.231(6) .
C1 C2 1.497(7) .
C2 C4 1.379(7) .
C2 C3 1.381(7) .
C3 C4 1.400(7) 7_656
C4 C3 1.400(7) 7_656
C5 C6 1.503(6) .
C6 C8 1.380(7) .
C6 C7 1.395(6) .
C7 C8 1.384(6) 5_556
C8 C7 1.384(6) 5_556
N1 C1C 1.495(10) 5_656
N1 C1D 1.524(8) .
N1 C1A 1.538(9) 3_545
N1 C1B 1.638(10) .
C1A C2A 1.516(10) .
C1A N1 1.538(9) 3_455
C2A C3A 1.582(12) .
C3A C4A 1.548(12) 1_455
C4A C3A 1.548(12) 1_655
C1B C2B 1.413(14) .
C1B C32B 1.76(3) 5_656
C2B C32B 1.62(3) 5_656
C2B C31B 1.686(15) 5_656
C31B C4B 1.289(17) 5_656
C31B C32B 1.46(3) .
C31B C2B 1.686(15) 5_656
C32B C4B 1.39(3) 5_656
C32B C2B 1.62(3) 5_656
C32B C1B 1.76(3) 5_656
C4B C31B 1.289(17) 5_656
C4B C32B 1.39(3) 5_656
C1C C22C 1.41(2) 7_556
C1C C21C 1.423(13) 7_556
C1C N1 1.495(10) 5_656
C21C C22C 1.26(2) .
C21C C1C 1.423(13) 7_556
C21C C3C 1.790(15) .
C22C C3C 1.39(3) .
C22C C1C 1.41(2) 7_556
C22C C4C 1.86(3) .
C3C C4C 1.395(14) .
C1D C2D 1.531(12) 5_656
C2D C3D 1.477(14) 7_556
C2D C1D 1.531(12) 5_656
C3D C2D 1.477(14) 7_556
C3D C4D 1.510(19) 7_556
C4D C3D 1.510(19) 7_556
N2 C11F 1.446(16) 3_445
N2 C11F 1.446(16) 4_546
N2 C12E 1.557(18) .
N2 C12E 1.557(18) 2_556
N2 C12F 1.584(12) 3_445
N2 C12F 1.584(12) 4_546
N2 C11E 1.602(10) .
N2 C11E 1.602(10) 2_556
C11E C12E 1.183(19) .
C11E C22E 1.24(2) .
C11E C21E 1.63(3) .
C11E C11F 1.996(19) 4_546
C12E C21E 1.18(3) .
C12E C22E 1.29(3) .
C12E C12E 1.86(4) 2_556
C21E C22E 0.60(4) .
C21E C3E 1.60(3) .
C22E C3E 1.42(2) .
C3E C4E 1.394(14) .
C11F C12F 0.841(17) .
C11F C23F 1.15(4) .
C11F N2 1.446(16) 3
C11F C22F 1.66(2) .
C11F C11E 1.996(19) 4_556
C12F C22F 1.13(2) .
C12F C23F 1.23(4) .
C12F N2 1.584(12) 3
C22F C23F 1.06(3) .
C22F C3F 1.84(2) .
C23F C3F 1.52(4) .
C3F C4F 1.396(16) .
